data_2209826
loop_
_publ_author_name
'He, Hong-Shan'

_publ_section_title
;
 Bis[\m-2-(1<i>H</i>-imidazol-2-yl)phenolato]bis[chloromethanolcopper(II)]
;
_journal_coeditor_code ER2011
_journal_issue 8
_journal_name_full 'Acta Crystallographica Section E'
_journal_page_first m1782
_journal_page_last m1783
_journal_paper_doi 10.1107/S1600536806022720
_journal_volume 62
_journal_year 2006
_chemical_formula_iupac '[Cu2 (C9 H7 N2 O1)2 Cl2 (C1 H4 O)2]'
_chemical_formula_moiety 'C20 H22 Cl2 Cu2 N4 O4'
_chemical_formula_sum 'C20 H22 Cl2 Cu2 N4 O4'
_chemical_formula_weight 580.40
_chemical_name_systematic
;
Bis[\m-2-(1H-imidazol-2-yl)phenolato]bis[chloromethanolcopper(II)]
;
_space_group_IT_number 15
_symmetry_cell_setting monoclinic
_symmetry_space_group_name_Hall '-C 2yc'
_symmetry_space_group_name_H-M 'C 1 2/c 1'
_atom_sites_solution_hydrogens geom
_atom_sites_solution_primary direct
_atom_sites_solution_secondary difmap
_cell_angle_alpha 90.00
_cell_angle_beta 127.12(3)
_cell_angle_gamma 90.00
_cell_formula_units_Z 4
_cell_length_a 20.574(4)
_cell_length_b 8.4773(17)
_cell_length_c 16.859(3)
_cell_measurement_reflns_used 5448
_cell_measurement_temperature 293(2)
_cell_measurement_theta_max 27.78
_cell_measurement_theta_min 2.48
_cell_volume 2344.6(12)
_computing_cell_refinement SMART
_computing_data_collection 'SMART (Bruker, 1998)'
_computing_data_reduction 'SAINT-Plus (Bruker, 1998)'
_computing_molecular_graphics 'ORTEP-3 for Windows (Farrugia, 1997)'
_computing_publication_material 'WinGX (Farrugia, 1999)'
_computing_structure_refinement 'SHELXL97 (Sheldrick, 1997)'
_computing_structure_solution 'SHELXS97 (Sheldrick, 1997)'
_diffrn_ambient_temperature 293(2)
_diffrn_detector_area_resol_mean 10
_diffrn_measured_fraction_theta_full 0.993
_diffrn_measured_fraction_theta_max 0.993
_diffrn_measurement_device_type 'Bruker 1K CCD'
_diffrn_measurement_method '\f and \w'
_diffrn_radiation_monochromator graphite
_diffrn_radiation_source 'fine-focus sealed tube'
_diffrn_radiation_type MoK\a
_diffrn_radiation_wavelength 0.71073
_diffrn_reflns_av_R_equivalents 0.0877
_diffrn_reflns_av_sigmaI/netI 0.0737
_diffrn_reflns_limit_h_max 26
_diffrn_reflns_limit_h_min -26
_diffrn_reflns_limit_k_max 10
_diffrn_reflns_limit_k_min -10
_diffrn_reflns_limit_l_max 21
_diffrn_reflns_limit_l_min -20
_diffrn_reflns_number 17383
_diffrn_reflns_theta_full 27.00
_diffrn_reflns_theta_max 27.00
_diffrn_reflns_theta_min 2.48
_diffrn_standards_number 0
_exptl_absorpt_coefficient_mu 2.076
_exptl_absorpt_correction_T_max 0.8193
_exptl_absorpt_correction_T_min 0.6816
_exptl_absorpt_correction_type multi-scan
_exptl_absorpt_process_details '(SADABS; Sheldrick, 2002)'
_exptl_crystal_colour Dark_brown
_exptl_crystal_density_diffrn 1.644
_exptl_crystal_density_method 'not measured'
_exptl_crystal_description Prism
_exptl_crystal_F_000 1176
_exptl_crystal_size_max 0.20
_exptl_crystal_size_mid 0.20
_exptl_crystal_size_min 0.10
_refine_diff_density_max 0.419
_refine_diff_density_min -0.541
_refine_ls_extinction_method none
_refine_ls_goodness_of_fit_ref 1.003
_refine_ls_hydrogen_treatment mixed
_refine_ls_matrix_type full
_refine_ls_number_parameters 154
_refine_ls_number_reflns 2539
_refine_ls_number_restraints 0
_refine_ls_restrained_S_all 1.003
_refine_ls_R_factor_all 0.1021
_refine_ls_R_factor_gt 0.0364
_refine_ls_shift/su_max 0.000
_refine_ls_shift/su_mean 0.000
_refine_ls_structure_factor_coef Fsqd
_refine_ls_weighting_details 'calc w=1/[\s^2^(Fo^2^)+(0.0222P)^2^+5.6781P] where P=(Fo^2^+2Fc^2^)/3'
_refine_ls_weighting_scheme calc
_refine_ls_wR_factor_gt 0.0653
_refine_ls_wR_factor_ref 0.0841
_reflns_number_gt 1483
_reflns_number_total 2539
_reflns_threshold_expression I>2\s(I)
_cod_data_source_file er2011.cif
_cod_data_source_block I
_cod_depositor_comments
;
The following automatic conversions were performed:
'_symmetry_cell_setting' value 'Monoclinic' changed to 'monoclinic'
according to '/home/saulius/struct/CIF-dictionaries/cif_core.dic'
dictionary named 'cif_core.dic' version 2.4.1 from 2010-06-29.

Automatic conversion script
Id: cif_fix_enum 1527 2010-12-29 10:47:43Z saulius 

The following automatic conversions were performed:

'_symmetry_cell_setting' value 'Monoclinic' changed to 'monoclinic'
according to /home/saulius/struct/CIF-dictionaries/cif_core.dic
dictionary named 'cif_core.dic' version 2.4.1 from 2010-06-29.

Automatic conversion script
Id: cif_fix_values 1715 2011-07-08 13:25:40Z adriana 
;
_cod_original_sg_symbol_H-M 'C 2/c'
_cod_database_code 2209826
_cod_database_fobs_code 2209826

loop_
_symmetry_equiv_pos_as_xyz
'x, y, z'
'-x, y, -z+1/2'
'x+1/2, y+1/2, z'
'-x+1/2, y+1/2, -z+1/2'
'-x, -y, -z'
'x, -y, z-1/2'
'-x+1/2, -y+1/2, -z'
'x+1/2, -y+1/2, z-1/2'

loop_
_atom_site_type_symbol
_atom_site_label
_atom_site_fract_x
_atom_site_fract_y
_atom_site_fract_z
_atom_site_U_iso_or_equiv
_atom_site_adp_type
_atom_site_calc_flag
_atom_site_refinement_flags
_atom_site_occupancy
Cu Cu 0.03051(2) 0.64757(6) 0.18804(3) 0.03663(16) Uani d . 1
Cl Cl -0.03280(5) 0.74339(15) 0.03230(7) 0.0493(3) Uani d . 1
O O1 0.06888(13) 0.6041(3) 0.32379(16) 0.0413(7) Uani d . 1
N N1 0.13764(16) 0.7297(4) 0.2396(2) 0.0376(8) Uani d . 1
N N2 0.2685(2) 0.7691(4) 0.3409(3) 0.0427(9) Uani d . 1
C C1 0.1603(2) 0.8283(5) 0.1949(3) 0.0486(11) Uani d . 1
H H1 0.1251 0.8709 0.1314 0.058 Uiso calc R 1
C C2 0.2412(2) 0.8533(5) 0.2575(3) 0.0495(11) Uani d . 1
H H2 0.2722 0.9152 0.2461 0.059 Uiso calc R 1
C C3 0.2053(2) 0.6971(5) 0.3302(3) 0.0354(10) Uani d . 1
C C4 0.2124(2) 0.5981(4) 0.4048(2) 0.0333(9) Uani d . 1
C C5 0.1445(2) 0.5547(5) 0.4004(2) 0.0350(9) Uani d . 1
C C6 0.1552(2) 0.4603(5) 0.4743(3) 0.0428(10) Uani d . 1
H H6 0.1101 0.4301 0.4707 0.051 Uiso calc R 1
C C7 0.2317(3) 0.4100(5) 0.5533(3) 0.0505(11) Uani d . 1
H H7 0.2380 0.3470 0.6026 0.061 Uiso calc R 1
C C8 0.2988(2) 0.4535(5) 0.5588(3) 0.0533(12) Uani d . 1
H H8 0.3505 0.4204 0.6122 0.064 Uiso calc R 1
C C9 0.2896(2) 0.5452(5) 0.4861(3) 0.0445(10) Uani d . 1
H H9 0.3353 0.5732 0.4905 0.053 Uiso calc R 1
H H_N 0.313(2) 0.772(5) 0.387(3) 0.045(13) Uiso d . 1
O O2 0.0581(2) 0.4000(4) 0.1557(3) 0.0581(10) Uani d . 1
C C10 0.0585(4) 0.2547(7) 0.1948(4) 0.0839(17) Uani d . 1
H H10A 0.0694 0.2706 0.2582 0.126 Uiso calc R 1
H H10B 0.1000 0.1887 0.2029 0.126 Uiso calc R 1
H H10C 0.0063 0.2049 0.1502 0.126 Uiso calc R 1
H H_O 0.046(3) 0.391(6) 0.107(3) 0.060(18) Uiso d . 1

loop_
_atom_site_aniso_label
_atom_site_aniso_U_11
_atom_site_aniso_U_22
_atom_site_aniso_U_33
_atom_site_aniso_U_12
_atom_site_aniso_U_13
_atom_site_aniso_U_23
Cu 0.0216(2) 0.0622(3) 0.0222(2) 0.0017(2) 0.01115(17) 0.0006(2)
Cl 0.0304(5) 0.0828(9) 0.0264(5) 0.0050(5) 0.0127(4) 0.0084(5)
O1 0.0212(12) 0.075(2) 0.0236(12) 0.0046(12) 0.0112(10) 0.0043(13)
N1 0.0226(15) 0.056(2) 0.0287(16) 0.0028(15) 0.0126(13) 0.0027(16)
N2 0.0240(18) 0.058(2) 0.0351(19) -0.0032(18) 0.0123(16) -0.0043(19)
C1 0.034(2) 0.073(3) 0.033(2) -0.001(2) 0.0175(18) 0.006(2)
C2 0.038(2) 0.066(3) 0.047(2) -0.007(2) 0.0265(19) 0.006(3)
C3 0.0235(19) 0.047(3) 0.032(2) -0.0018(17) 0.0149(16) -0.0077(18)
C4 0.0262(19) 0.040(3) 0.0279(18) 0.0002(16) 0.0135(16) -0.0030(17)
C5 0.0263(19) 0.048(3) 0.0236(18) 0.0067(18) 0.0111(15) -0.0045(18)
C6 0.036(2) 0.052(3) 0.034(2) 0.000(2) 0.0178(18) 0.002(2)
C7 0.049(3) 0.054(3) 0.042(2) 0.011(2) 0.025(2) 0.013(2)
C8 0.034(2) 0.061(3) 0.041(2) 0.016(2) 0.0095(19) 0.014(2)
C9 0.0241(19) 0.052(3) 0.041(2) 0.0056(19) 0.0109(17) 0.001(2)
O2 0.069(2) 0.066(3) 0.043(2) 0.0154(17) 0.0356(18) 0.0082(18)
C10 0.107(4) 0.085(4) 0.078(4) 0.024(4) 0.066(4) 0.029(3)

loop_
_atom_type_symbol
_atom_type_description
_atom_type_scat_dispersion_real
_atom_type_scat_dispersion_imag
_atom_type_scat_source
C C 0.0033 0.0016 'International Tables Vol C Tables 4.2.6.8 and 6.1.1.4'
H H 0.0000 0.0000 'International Tables Vol C Tables 4.2.6.8 and 6.1.1.4'
Cl Cl 0.1484 0.1585 'International Tables Vol C Tables 4.2.6.8 and 6.1.1.4'
Cu Cu 0.3201 1.2651 'International Tables Vol C Tables 4.2.6.8 and 6.1.1.4'
N N 0.0061 0.0033 'International Tables Vol C Tables 4.2.6.8 and 6.1.1.4'
O O 0.0106 0.0060 'International Tables Vol C Tables 4.2.6.8 and 6.1.1.4'

loop_
_geom_angle_atom_site_label_1
_geom_angle_atom_site_label_2
_geom_angle_atom_site_label_3
_geom_angle_site_symmetry_1
_geom_angle_site_symmetry_3
_geom_angle
N1 Cu O1 . . 89.79(12)
N1 Cu O1 . 2 160.20(11)
O1 Cu O1 . 2 75.15(11)
N1 Cu Cl . . 95.37(10)
O1 Cu Cl . . 165.82(8)
O1 Cu Cl 2 . 96.56(8)
N1 Cu O2 . . 93.27(13)
O1 Cu O2 . . 96.99(12)
O1 Cu O2 2 . 101.14(12)
Cl Cu O2 . . 95.90(9)
N1 Cu Cu . 2 121.54(9)
O1 Cu Cu . 2 39.80(7)
O1 Cu Cu 2 2 39.50(7)
Cl Cu Cu . 2 127.92(4)
O2 Cu Cu . 2 115.15(9)
C5 O1 Cu . . 126.4(2)
C5 O1 Cu . 2 132.9(2)
Cu O1 Cu . 2 100.70(10)
C3 N1 C1 . . 106.7(3)
C3 N1 Cu . . 123.7(3)
C1 N1 Cu . . 129.6(2)
C3 N2 C2 . . 109.7(3)
C3 N2 H_N . . 128(3)
C2 N2 H_N . . 122(3)
C2 C1 N1 . . 109.4(3)
C2 C1 H1 . . 125.3
N1 C1 H1 . . 125.3
C1 C2 N2 . . 105.7(4)
C1 C2 H2 . . 127.1
N2 C2 H2 . . 127.1
N1 C3 N2 . . 108.4(3)
N1 C3 C4 . . 127.2(3)
N2 C3 C4 . . 124.4(3)
C5 C4 C9 . . 118.1(3)
C5 C4 C3 . . 122.1(3)
C9 C4 C3 . . 119.8(3)
O1 C5 C6 . . 120.2(3)
O1 C5 C4 . . 120.3(3)
C6 C5 C4 . . 119.5(3)
C7 C6 C5 . . 121.2(4)
C7 C6 H6 . . 119.4
C5 C6 H6 . . 119.4
C8 C7 C6 . . 119.7(4)
C8 C7 H7 . . 120.2
C6 C7 H7 . . 120.2
C9 C8 C7 . . 120.1(4)
C9 C8 H8 . . 119.9
C7 C8 H8 . . 119.9
C8 C9 C4 . . 121.4(4)
C8 C9 H9 . . 119.3
C4 C9 H9 . . 119.3
C10 O2 Cu . . 128.3(3)
C10 O2 H_O . . 110(4)
Cu O2 H_O . . 114(4)
O2 C10 H10A . . 109.5
O2 C10 H10B . . 109.5
H10A C10 H10B . . 109.5
O2 C10 H10C . . 109.5
H10A C10 H10C . . 109.5
H10B C10 H10C . . 109.5

loop_
_geom_bond_atom_site_label_1
_geom_bond_atom_site_label_2
_geom_bond_site_symmetry_2
_geom_bond_distance
Cu N1 . 1.946(3)
Cu O1 . 1.954(2)
Cu O1 2 1.966(2)
Cu Cl . 2.2633(13)
Cu O2 . 2.323(3)
Cu Cu 2 3.0176(10)
O1 C5 . 1.357(4)
O1 Cu 2 1.966(2)
N1 C3 . 1.335(4)
N1 C1 . 1.382(5)
N2 C3 . 1.345(5)
N2 C2 . 1.361(5)
N2 H_N . 0.76(4)
C1 C2 . 1.345(5)
C1 H1 . 0.9300
C2 H2 . 0.9300
C3 C4 . 1.444(5)
C4 C5 . 1.402(5)
C4 C9 . 1.405(5)
C5 C6 . 1.382(5)
C6 C7 . 1.379(5)
C6 H6 . 0.9300
C7 C8 . 1.375(6)
C7 H7 . 0.9300
C8 C9 . 1.365(6)
C8 H8 . 0.9300
C9 H9 . 0.9300
O2 C10 . 1.394(6)
O2 H_O . 0.70(4)
C10 H10A . 0.9600
C10 H10B . 0.9600
C10 H10C . 0.9600

loop_
_geom_torsion_atom_site_label_1
_geom_torsion_atom_site_label_2
_geom_torsion_atom_site_label_3
_geom_torsion_atom_site_label_4
_geom_torsion_site_symmetry_1
_geom_torsion_site_symmetry_4
_geom_torsion
N1 Cu O1 C5 . . -35.9(3)
O1 Cu O1 C5 2 . 157.1(3)
Cl Cu O1 C5 . . -147.4(3)
O2 Cu O1 C5 . . 57.4(3)
Cu Cu O1 C5 2 . 178.9(4)
N1 Cu O1 Cu . 2 145.27(14)
O1 Cu O1 Cu 2 2 -21.74(16)
Cl Cu O1 Cu . 2 33.7(4)
O2 Cu O1 Cu . 2 -121.46(13)
O1 Cu N1 C3 . . 19.7(3)
O1 Cu N1 C3 2 . 59.6(5)
Cl Cu N1 C3 . . -173.5(3)
O2 Cu N1 C3 . . -77.3(3)
Cu Cu N1 C3 2 . 45.1(3)
O1 Cu N1 C1 . . -160.1(3)
O1 Cu N1 C1 2 . -120.2(4)
Cl Cu N1 C1 . . 6.6(3)
O2 Cu N1 C1 . . 102.9(3)
Cu Cu N1 C1 2 . -134.8(3)
C3 N1 C1 C2 . . 0.9(5)
Cu N1 C1 C2 . . -179.2(3)
N1 C1 C2 N2 . . 0.2(5)
C3 N2 C2 C1 . . -1.2(5)
C1 N1 C3 N2 . . -1.7(4)
Cu N1 C3 N2 . . 178.5(3)
C1 N1 C3 C4 . . -179.8(4)
Cu N1 C3 C4 . . 0.3(5)
C2 N2 C3 N1 . . 1.8(5)
C2 N2 C3 C4 . . -180.0(4)
N1 C3 C4 C5 . . -16.7(6)
N2 C3 C4 C5 . . 165.4(4)
N1 C3 C4 C9 . . 164.6(4)
N2 C3 C4 C9 . . -13.3(6)
Cu O1 C5 C6 . . -149.4(3)
Cu O1 C5 C6 2 . 29.1(5)
Cu O1 C5 C4 . . 30.3(5)
Cu O1 C5 C4 2 . -151.2(3)
C9 C4 C5 O1 . . 179.4(3)
C3 C4 C5 O1 . . 0.7(5)
C9 C4 C5 C6 . . -1.0(5)
C3 C4 C5 C6 . . -179.7(4)
O1 C5 C6 C7 . . -179.3(4)
C4 C5 C6 C7 . . 1.0(6)
C5 C6 C7 C8 . . -0.3(6)
C6 C7 C8 C9 . . -0.4(7)
C7 C8 C9 C4 . . 0.4(7)
C5 C4 C9 C8 . . 0.2(6)
C3 C4 C9 C8 . . 179.0(4)
N1 Cu O2 C10 . . 119.6(4)
O1 Cu O2 C10 . . 29.4(4)
O1 Cu O2 C10 2 . -46.8(4)
Cl Cu O2 C10 . . -144.7(4)
Cu Cu O2 C10 2 . -7.7(4)
